data_7017148
loop_
_publ_author_name
'Caballero, Ana B.'
'Maclaren, Jana K.'
'Rodr\'iguez-Di\'eguez, Antonio'
'Vidal, Isaac'
'Dobado, Jose A.'
'Salas, Juan M.'
'Janiak, Christoph'

_publ_section_title
;
 Dinuclear silver(i) complexes for the design of metal-ligand networks
 based on triazolopyrimidines.
;
_journal_issue 44
_journal_name_full 'Dalton transactions (Cambridge, England : 2003)'
_journal_page_first 11845
_journal_page_last 11855
_journal_paper_doi 10.1039/c1dt10603a
_journal_volume 40
_journal_year 2011
_chemical_formula_moiety 'C18 H20 Ag2 N12, 2(Cl O4)'
_chemical_formula_sum 'C18 H20 Ag2 Cl2 N12 O8'
_chemical_formula_weight 819.10
_chemical_name_common
;
(tetrakisacetonitrile-bis(mu-1,2,4-triazolo(1,5-
a)pyrimidine)disilver(i)) bis(perchlorate)
;
_chemical_name_systematic
;
[tetrakisacetonitrile-bis(\m-1,2,4-triazolo[1,5-a]pyrimidine)disilver(I)]
bis(perchlorate)
;
_space_group_IT_number 2
_symmetry_cell_setting triclinic
_symmetry_space_group_name_Hall '-P 1'
_symmetry_space_group_name_H-M 'P -1'
_atom_sites_solution_hydrogens geom
_atom_sites_solution_primary direct
_atom_sites_solution_secondary difmap
_audit_creation_method SHELXL-97
_cell_angle_alpha 110.093(8)
_cell_angle_beta 100.489(7)
_cell_angle_gamma 90.426(6)
_cell_formula_units_Z 1
_cell_length_a 6.32530(10)
_cell_length_b 10.7545(2)
_cell_length_c 11.5478(8)
_cell_measurement_reflns_used 58005
_cell_measurement_temperature 123(2)
_cell_measurement_theta_max 41.1
_cell_measurement_theta_min 3.2
_cell_volume 723.32(7)
_computing_cell_refinement 'Fsproc, CrystalClear (Rigaku, 2007)'
_computing_data_collection 'd*trek, CrystalClear (Rigaku, 2007)'
_computing_data_reduction 'Fsproc, CrystalClear (Rigaku, 2007)'
_computing_molecular_graphics 'DIAMOND (Crystal Impact, 2009)'
_computing_structure_refinement 'SHELXL97 (Sheldrick, 2008)'
_computing_structure_solution 'SHELXS97 (Sheldrick, 2008)'
_diffrn_ambient_temperature 123(2)
_diffrn_measured_fraction_theta_full 0.997
_diffrn_measured_fraction_theta_max 0.997
_diffrn_measurement_device_type 'Rigaku R-axis Spider Image plate detector'
_diffrn_measurement_method '\w scans'
_diffrn_radiation_monochromator graphite
_diffrn_radiation_source 'fine-focus sealed tube'
_diffrn_radiation_type MoK\a
_diffrn_radiation_wavelength 0.71073
_diffrn_reflns_av_R_equivalents 0.0362
_diffrn_reflns_av_sigmaI/netI 0.0365
_diffrn_reflns_limit_h_max 11
_diffrn_reflns_limit_h_min -11
_diffrn_reflns_limit_k_max 19
_diffrn_reflns_limit_k_min -18
_diffrn_reflns_limit_l_max 21
_diffrn_reflns_limit_l_min -21
_diffrn_reflns_number 73832
_diffrn_reflns_theta_full 41.13
_diffrn_reflns_theta_max 41.13
_diffrn_reflns_theta_min 3.24
_exptl_absorpt_coefficient_mu 1.602
_exptl_absorpt_correction_T_max 0.8692
_exptl_absorpt_correction_T_min 0.7296
_exptl_absorpt_correction_type multi-scan
_exptl_absorpt_process_details '(<i>ABSCOR</i>; Higashi, 1995)'
_exptl_crystal_colour Colorless
_exptl_crystal_density_diffrn 1.880
_exptl_crystal_density_method 'not measured'
_exptl_crystal_description Prism
_exptl_crystal_F_000 404
_exptl_crystal_size_max 0.21
_exptl_crystal_size_mid 0.11
_exptl_crystal_size_min 0.09
_refine_diff_density_max 1.585
_refine_diff_density_min -1.580
_refine_diff_density_rms 0.189
_refine_ls_extinction_method none
_refine_ls_goodness_of_fit_ref 1.079
_refine_ls_hydrogen_treatment constr
_refine_ls_matrix_type full
_refine_ls_number_parameters 192
_refine_ls_number_reflns 9586
_refine_ls_number_restraints 0
_refine_ls_restrained_S_all 1.079
_refine_ls_R_factor_all 0.0720
_refine_ls_R_factor_gt 0.0485
_refine_ls_shift/su_max 0.001
_refine_ls_shift/su_mean 0.000
_refine_ls_structure_factor_coef Fsqd
_refine_ls_weighting_details 'calc w=1/[\s^2^(Fo^2^)+(0.0299P)^2^+1.5795P] where P=(Fo^2^+2Fc^2^)/3'
_refine_ls_weighting_scheme calc
_refine_ls_wR_factor_gt 0.0876
_refine_ls_wR_factor_ref 0.1016
_reflns_number_gt 7488
_reflns_number_total 9586
_reflns_threshold_expression >2sigma(I)
_cod_data_source_file c1dt10603a.txt
_cod_data_source_block AC84
_cod_depositor_comments
;
The following automatic conversions were performed:

'_exptl_absorpt_correction_type' value 'Multi-Scan' changed to
'multi-scan' according to
/home/saulius/struct/CIF-dictionaries/cif_core.dic dictionary named
'cif_core.dic' version 2.4.1 from 2010-06-29.

Automatic conversion script
Id: cif_fix_values 1715 2011-07-08 13:25:40Z adriana 
;
_cod_original_cell_volume 723.32(5)
_cod_database_code 7017148

loop_
_symmetry_equiv_pos_as_xyz
'x, y, z'
'-x, -y, -z'

loop_
_atom_site_label
_atom_site_type_symbol
_atom_site_fract_x
_atom_site_fract_y
_atom_site_fract_z
_atom_site_U_iso_or_equiv
_atom_site_adp_type
_atom_site_occupancy
_atom_site_symmetry_multiplicity
_atom_site_calc_flag
_atom_site_refinement_flags
Ag Ag 0.83137(2) 0.390209(15) 0.405003(16) 0.01971(4) Uani 1 1 d .
N11 N 0.9528(5) 0.3690(3) 0.2034(2) 0.0412(6) Uani 1 1 d .
C11 C 0.8647(4) 0.3754(3) 0.1107(3) 0.0324(5) Uani 1 1 d .
C12 C 0.7517(6) 0.3857(4) -0.0072(3) 0.0467(8) Uani 1 1 d .
H12A H 0.8003 0.4694 -0.0136 0.070 Uiso 1 1 calc R
H12B H 0.5961 0.3836 -0.0092 0.070 Uiso 1 1 calc R
H12C H 0.7828 0.3110 -0.0779 0.070 Uiso 1 1 calc R
N21 N 0.5230(4) 0.2291(2) 0.2980(2) 0.0323(4) Uani 1 1 d .
C21 C 0.4086(4) 0.1499(2) 0.2202(2) 0.0280(4) Uani 1 1 d .
C22 C 0.2606(6) 0.0500(3) 0.1206(3) 0.0433(7) Uani 1 1 d .
H22A H 0.1658 0.0927 0.0709 0.052 Uiso 1 1 calc R
H22B H 0.1734 0.0035 0.1574 0.052 Uiso 1 1 calc R
H22C H 0.3423 -0.0138 0.0662 0.052 Uiso 1 1 calc R
N1 N 0.7522(3) 0.90890(18) 0.5216(2) 0.0232(3) Uani 1 1 d .
C2 C 0.9330(3) 0.8617(2) 0.5612(2) 0.0222(4) Uani 1 1 d .
H21 H 1.0583 0.9178 0.6091 0.027 Uiso 1 1 calc R
N3 N 0.9273(3) 0.72709(17) 0.52883(16) 0.0176(3) Uani 1 1 d .
C3A C 0.7278(3) 0.68667(18) 0.46390(18) 0.0153(3) Uani 1 1 d .
N4 N 0.6344(3) 0.56270(16) 0.40913(16) 0.0157(3) Uani 1 1 d .
C5 C 0.4303(3) 0.55088(19) 0.34967(19) 0.0182(3) Uani 1 1 d .
H51 H 0.3598 0.4643 0.3098 0.022 Uiso 1 1 calc R
C6 C 0.3129(3) 0.6595(2) 0.3426(2) 0.0192(3) Uani 1 1 d .
H61 H 0.1667 0.6459 0.2999 0.023 Uiso 1 1 calc R
C7 C 0.4125(3) 0.7855(2) 0.3983(2) 0.0195(3) Uani 1 1 d .
H71 H 0.3401 0.8615 0.3944 0.023 Uiso 1 1 calc R
N8 N 0.6197(3) 0.79520(16) 0.45902(17) 0.0174(3) Uani 1 1 d .
Cl Cl 0.20575(8) 0.20693(5) 0.82528(5) 0.02404(9) Uani 1 1 d .
O1 O -0.0112(3) 0.1475(2) 0.7700(3) 0.0439(5) Uani 1 1 d .
O2 O 0.2367(5) 0.2517(3) 0.9599(2) 0.0511(6) Uani 1 1 d .
O3 O 0.2341(4) 0.32122(19) 0.78922(19) 0.0332(4) Uani 1 1 d .
O4 O 0.3596(4) 0.1136(2) 0.7795(3) 0.0486(6) Uani 1 1 d .

loop_
_atom_site_aniso_label
_atom_site_aniso_U_11
_atom_site_aniso_U_22
_atom_site_aniso_U_33
_atom_site_aniso_U_23
_atom_site_aniso_U_13
_atom_site_aniso_U_12
Ag 0.01607(6) 0.01597(6) 0.02628(7) 0.00851(5) -0.00013(4) 0.00485(4)
N11 0.0482(14) 0.0502(15) 0.0295(11) 0.0152(11) 0.0157(10) 0.0046(12)
C11 0.0269(10) 0.0339(12) 0.0314(11) 0.0041(10) 0.0082(9) 0.0005(9)
C12 0.0403(15) 0.0455(17) 0.0377(15) 0.0022(13) -0.0091(12) 0.0089(13)
N21 0.0270(9) 0.0250(9) 0.0392(11) 0.0084(8) -0.0014(8) -0.0044(7)
C21 0.0263(10) 0.0247(10) 0.0333(11) 0.0137(9) 0.0000(8) -0.0020(8)
C22 0.0482(16) 0.0355(14) 0.0397(14) 0.0170(12) -0.0141(12) -0.0167(12)
N1 0.0183(7) 0.0145(7) 0.0333(9) 0.0067(6) -0.0005(6) 0.0028(5)
C2 0.0190(8) 0.0155(8) 0.0297(10) 0.0067(7) 0.0008(7) 0.0019(6)
N3 0.0151(6) 0.0155(6) 0.0213(7) 0.0066(5) 0.0011(5) 0.0025(5)
C3A 0.0144(6) 0.0144(7) 0.0188(7) 0.0075(6) 0.0043(5) 0.0057(5)
N4 0.0153(6) 0.0138(6) 0.0191(6) 0.0073(5) 0.0026(5) 0.0032(5)
C5 0.0163(7) 0.0150(7) 0.0239(8) 0.0087(6) 0.0018(6) 0.0029(6)
C6 0.0138(7) 0.0195(8) 0.0242(8) 0.0090(7) 0.0010(6) 0.0035(6)
C7 0.0162(7) 0.0162(7) 0.0265(9) 0.0089(7) 0.0021(6) 0.0050(6)
N8 0.0152(6) 0.0140(6) 0.0229(7) 0.0074(5) 0.0020(5) 0.0043(5)
Cl 0.0227(2) 0.0247(2) 0.0263(2) 0.01161(18) 0.00361(17) 0.00152(17)
O1 0.0281(9) 0.0311(10) 0.0638(15) 0.0114(10) -0.0021(9) -0.0041(7)
O2 0.0642(16) 0.0659(16) 0.0286(10) 0.0253(11) 0.0053(10) 0.0010(13)
O3 0.0446(11) 0.0244(8) 0.0367(10) 0.0151(7) 0.0140(8) 0.0026(7)
O4 0.0438(12) 0.0410(12) 0.0660(16) 0.0235(12) 0.0128(11) 0.0243(10)

loop_
_atom_type_symbol
_atom_type_description
_atom_type_scat_dispersion_real
_atom_type_scat_dispersion_imag
_atom_type_scat_source
C C 0.0033 0.0016 'International Tables Vol C Tables 4.2.6.8 and 6.1.1.4'
H H 0.0000 0.0000 'International Tables Vol C Tables 4.2.6.8 and 6.1.1.4'
Ag Ag -0.8971 1.1015 'International Tables Vol C Tables 4.2.6.8 and 6.1.1.4'
Cl Cl 0.1484 0.1585 'International Tables Vol C Tables 4.2.6.8 and 6.1.1.4'
N N 0.0061 0.0033 'International Tables Vol C Tables 4.2.6.8 and 6.1.1.4'
O O 0.0106 0.0060 'International Tables Vol C Tables 4.2.6.8 and 6.1.1.4'

loop_
_geom_angle_atom_site_label_1
_geom_angle_atom_site_label_2
_geom_angle_atom_site_label_3
_geom_angle
_geom_angle_site_symmetry_1
_geom_angle_site_symmetry_3
N3 Ag N4 158.63(6) 2_766 .
N3 Ag N21 103.05(7) 2_766 .
N4 Ag N21 92.94(7) . .
N3 Ag N11 97.48(8) 2_766 .
N4 Ag N11 95.62(8) . .
N21 Ag N11 93.32(9) . .
N3 Ag Ag 78.31(4) 2_766 2_766
N4 Ag Ag 82.84(4) . 2_766
N21 Ag Ag 166.32(6) . 2_766
N11 Ag Ag 100.02(7) . 2_766
C11 N11 Ag 132.3(2) . .
N11 C11 C12 179.1(3) . .
C11 C12 H12A 109.5 . .
C11 C12 H12B 109.5 . .
H12A C12 H12B 109.5 . .
C11 C12 H12C 109.5 . .
H12A C12 H12C 109.5 . .
H12B C12 H12C 109.5 . .
C21 N21 Ag 160.2(2) . .
N21 C21 C22 179.2(3) . .
C21 C22 H22A 109.5 . .
C21 C22 H22B 109.5 . .
H22A C22 H22B 109.5 . .
C21 C22 H22C 109.5 . .
H22A C22 H22C 109.5 . .
H22B C22 H22C 109.5 . .
C2 N1 N8 101.91(16) . .
N1 C2 N3 115.52(18) . .
N1 C2 H21 122.2 . .
N3 C2 H21 122.2 . .
C3A N3 C2 103.47(16) . .
C3A N3 Ag 127.93(13) . 2_766
C2 N3 Ag 127.85(13) . 2_766
N3 C3A N4 128.93(16) . .
N3 C3A N8 108.98(16) . .
N4 C3A N8 122.09(16) . .
C5 N4 C3A 116.21(16) . .
C5 N4 Ag 123.76(13) . .
C3A N4 Ag 119.73(12) . .
N4 C5 C6 123.64(18) . .
N4 C5 H51 118.2 . .
C6 C5 H51 118.2 . .
C7 C6 C5 119.13(17) . .
C7 C6 H61 120.4 . .
C5 C6 H61 120.4 . .
N8 C7 C6 116.19(17) . .
N8 C7 H71 121.9 . .
C6 C7 H71 121.9 . .
C7 N8 C3A 122.73(17) . .
C7 N8 N1 127.15(16) . .
C3A N8 N1 110.11(15) . .
O2 Cl O4 111.26(16) . .
O2 Cl O1 109.84(16) . .
O4 Cl O1 110.18(15) . .
O2 Cl O3 108.16(14) . .
O4 Cl O3 108.96(14) . .
O1 Cl O3 108.37(14) . .

loop_
_geom_bond_atom_site_label_1
_geom_bond_atom_site_label_2
_geom_bond_distance
_geom_bond_site_symmetry_2
Ag N3 2.1845(16) 2_766
Ag N4 2.2339(15) .
Ag N21 2.436(2) .
Ag N11 2.520(2) .
Ag Ag 3.0987(5) 2_766
N11 C11 1.138(4) .
C11 C12 1.459(4) .
C12 H12A 0.9800 .
C12 H12B 0.9800 .
C12 H12C 0.9800 .
N21 C21 1.134(3) .
C21 C22 1.448(4) .
C22 H22A 0.9800 .
C22 H22B 0.9800 .
C22 H22C 0.9800 .
N1 C2 1.324(3) .
N1 N8 1.370(2) .
C2 N3 1.363(3) .
C2 H21 0.9500 .
N3 C3A 1.329(2) .
N3 Ag 2.1845(16) 2_766
C3A N4 1.341(2) .
C3A N8 1.369(2) .
N4 C5 1.330(2) .
C5 C6 1.407(3) .
C5 H51 0.9500 .
C6 C7 1.374(3) .
C6 H61 0.9500 .
C7 N8 1.354(2) .
C7 H71 0.9500 .
Cl O2 1.435(2) .
Cl O4 1.439(2) .
Cl O1 1.445(2) .
Cl O3 1.4464(19) .
